data_2225957
loop_
_publ_author_name
'Smith, Graham'
'Wermuth, Urs D.'

_publ_section_title
;
 4-(4-Nitrobenzyl)pyridinium 5-nitrosalicylate
;
_journal_coeditor_code PV2273
_journal_issue 5
_journal_name_full 'Acta Crystallographica Section E'
_journal_page_first o1173
_journal_paper_doi 10.1107/S1600536810014698
_journal_volume 66
_journal_year 2010
_chemical_formula_iupac 'C12 H11 N2 O2 +, C7 H4 N O5 -'
_chemical_formula_moiety 'C12 H11 N2 O2 +, C7 H4 N O5 -'
_chemical_formula_sum 'C19 H15 N3 O7'
_chemical_formula_weight 397.34
_chemical_melting_point_gt 416
_chemical_melting_point_lt 417
_chemical_name_systematic
;
4-(4-Nitrobenzyl)pyridinium 5-nitrosalicylate
;
_space_group_IT_number 2
_symmetry_cell_setting triclinic
_symmetry_space_group_name_Hall '-P 1'
_symmetry_space_group_name_H-M 'P -1'
_atom_sites_solution_hydrogens geom
_atom_sites_solution_primary direct
_atom_sites_solution_secondary difmap
_audit_creation_method SHELXL97
_cell_angle_alpha 65.160(6)
_cell_angle_beta 88.286(5)
_cell_angle_gamma 70.553(6)
_cell_formula_units_Z 2
_cell_length_a 8.3287(5)
_cell_length_b 10.8219(7)
_cell_length_c 11.3896(8)
_cell_measurement_reflns_used 5316
_cell_measurement_temperature 200(2)
_cell_measurement_theta_max 27.25
_cell_measurement_theta_min 3.47
_cell_volume 871.17(12)
_computing_cell_refinement '<i>CrysAlis Pro</i> (Oxford Diffraction, 2009)'
_computing_data_collection '<i>CrysAlis Pro</i> (Oxford Diffraction, 2009)'
_computing_data_reduction '<i>CrysAlis Pro</i> (Oxford Diffraction, 2009)'
_computing_molecular_graphics '<i>PLATON</i> (Spek, 2009)'
_computing_publication_material '<i>PLATON</i> (Spek, 2009)'
_computing_structure_refinement '<i>SHELXL97</i> (Sheldrick, 2008) within <i>WinGX</i> (Farrugia, 1999)'
_computing_structure_solution '<i>SHELXS97</i> (Sheldrick, 2008)'
_diffrn_ambient_temperature 200(2)
_diffrn_measured_fraction_theta_full 0.998
_diffrn_measured_fraction_theta_max 0.998
_diffrn_measurement_device_type 'Oxford Diffraction Gemini-S CCD-detector diffractometer'
_diffrn_measurement_method '\w scans'
_diffrn_radiation_monochromator graphite
_diffrn_radiation_source 'Enhance (Mo) X-ray source'
_diffrn_radiation_type MoK\a
_diffrn_radiation_wavelength 0.71073
_diffrn_reflns_av_R_equivalents 0.0211
_diffrn_reflns_av_sigmaI/netI 0.0239
_diffrn_reflns_limit_h_max 10
_diffrn_reflns_limit_h_min -10
_diffrn_reflns_limit_k_max 13
_diffrn_reflns_limit_k_min -13
_diffrn_reflns_limit_l_max 14
_diffrn_reflns_limit_l_min -14
_diffrn_reflns_number 10797
_diffrn_reflns_theta_full 26.00
_diffrn_reflns_theta_max 26.00
_diffrn_reflns_theta_min 3.48
_diffrn_standards_number 0
_exptl_absorpt_coefficient_mu 0.118
_exptl_absorpt_correction_T_max 0.900
_exptl_absorpt_correction_T_min 0.795
_exptl_absorpt_correction_type multi-scan
_exptl_absorpt_process_details '(<i>SADABS</i>; Sheldrick, 1996)'
_exptl_crystal_colour yellow
_exptl_crystal_density_diffrn 1.515
_exptl_crystal_density_method 'not measured'
_exptl_crystal_description block
_exptl_crystal_F_000 412
_exptl_crystal_size_max 0.25
_exptl_crystal_size_mid 0.25
_exptl_crystal_size_min 0.20
_refine_diff_density_max 0.151
_refine_diff_density_min -0.189
_refine_ls_extinction_method none
_refine_ls_goodness_of_fit_ref 1.028
_refine_ls_hydrogen_treatment mixed
_refine_ls_matrix_type full
_refine_ls_number_parameters 270
_refine_ls_number_reflns 3419
_refine_ls_number_restraints 0
_refine_ls_restrained_S_all 1.028
_refine_ls_R_factor_all 0.0502
_refine_ls_R_factor_gt 0.0338
_refine_ls_shift/su_max 0.001
_refine_ls_shift/su_mean 0.000
_refine_ls_structure_factor_coef Fsqd
_refine_ls_weighting_details 'calc w=1/[\s^2^(Fo^2^)+(0.0545P)^2^] where P=(Fo^2^+2Fc^2^)/3'
_refine_ls_weighting_scheme calc
_refine_ls_wR_factor_gt 0.0865
_refine_ls_wR_factor_ref 0.0913
_reflns_number_gt 2615
_reflns_number_total 3419
_reflns_threshold_expression I>2\s(I)
_cod_data_source_file pv2273.cif
_cod_data_source_block I
_cod_database_code 2225957
_cod_database_fobs_code 2225957

loop_
_symmetry_equiv_pos_as_xyz
'x, y, z'
'-x, -y, -z'

loop_
_atom_site_aniso_label
_atom_site_aniso_U_11
_atom_site_aniso_U_22
_atom_site_aniso_U_33
_atom_site_aniso_U_12
_atom_site_aniso_U_13
_atom_site_aniso_U_23
O41 0.0475(7) 0.0522(7) 0.0479(7) -0.0139(5) 0.0127(5) -0.0259(5)
O42 0.0613(7) 0.0543(7) 0.0382(6) -0.0051(5) -0.0024(5) -0.0320(5)
N1 0.0377(6) 0.0375(7) 0.0289(6) -0.0167(5) 0.0056(5) -0.0181(5)
N41 0.0443(7) 0.0313(6) 0.0287(6) -0.0011(6) -0.0020(5) -0.0124(5)
C2 0.0347(7) 0.0353(8) 0.0267(7) -0.0090(6) -0.0010(6) -0.0118(6)
C3 0.0368(8) 0.0297(7) 0.0299(7) -0.0101(6) 0.0025(6) -0.0145(6)
C4 0.0295(7) 0.0364(7) 0.0256(7) -0.0153(6) 0.0062(5) -0.0153(6)
C5 0.0303(7) 0.0326(7) 0.0279(7) -0.0082(6) 0.0009(5) -0.0115(6)
C6 0.0394(8) 0.0304(7) 0.0346(8) -0.0123(6) 0.0076(6) -0.0149(6)
C11 0.0344(7) 0.0232(7) 0.0253(7) -0.0088(6) -0.0029(5) -0.0093(5)
C21 0.0395(8) 0.0313(7) 0.0274(7) -0.0154(6) 0.0006(6) -0.0155(6)
C31 0.0362(7) 0.0320(7) 0.0292(7) -0.0137(6) 0.0011(6) -0.0134(6)
C41 0.0375(7) 0.0241(7) 0.0245(7) -0.0033(6) -0.0016(6) -0.0103(5)
C42 0.0364(8) 0.0465(9) 0.0350(8) -0.0190(7) 0.0028(6) -0.0226(7)
C51 0.0428(8) 0.0354(8) 0.0318(7) -0.0081(6) -0.0080(6) -0.0199(6)
C61 0.0343(8) 0.0350(7) 0.0352(7) -0.0115(6) -0.0047(6) -0.0171(6)
O2A 0.0421(6) 0.0345(6) 0.0410(6) -0.0050(5) -0.0063(5) -0.0134(5)
O11A 0.0435(6) 0.0341(6) 0.0381(6) -0.0102(4) -0.0051(4) -0.0205(5)
O12A 0.0556(7) 0.0421(6) 0.0397(6) -0.0083(5) -0.0168(5) -0.0181(5)
O51A 0.0545(7) 0.0607(7) 0.0454(6) -0.0312(6) -0.0048(5) -0.0280(5)
O52A 0.0475(6) 0.0438(6) 0.0574(7) -0.0075(5) -0.0177(5) -0.0226(6)
N5A 0.0347(6) 0.0464(8) 0.0363(7) -0.0208(6) 0.0015(5) -0.0210(6)
C1A 0.0273(7) 0.0331(7) 0.0287(7) -0.0131(6) 0.0066(5) -0.0160(6)
C2A 0.0299(7) 0.0330(7) 0.0321(7) -0.0115(6) 0.0056(6) -0.0136(6)
C3A 0.0403(8) 0.0310(7) 0.0426(8) -0.0146(6) 0.0090(6) -0.0193(7)
C4A 0.0385(8) 0.0409(8) 0.0385(8) -0.0217(7) 0.0100(6) -0.0245(7)
C5A 0.0272(7) 0.0379(8) 0.0314(7) -0.0153(6) 0.0041(5) -0.0174(6)
C6A 0.0271(7) 0.0307(7) 0.0296(7) -0.0122(6) 0.0042(5) -0.0149(6)
C11A 0.0317(7) 0.0382(8) 0.0286(7) -0.0131(6) 0.0040(6) -0.0173(6)

loop_
_atom_site_type_symbol
_atom_site_label
_atom_site_fract_x
_atom_site_fract_y
_atom_site_fract_z
_atom_site_U_iso_or_equiv
_atom_site_thermal_displace_type
_atom_site_calc_flag
_atom_site_refinement_flags
_atom_site_occupancy
O O41 0.59084(14) 0.14581(11) 0.23776(10) 0.0489(4) Uani . . 1.000
O O42 0.42667(14) 0.05808(12) 0.17918(10) 0.0510(4) Uani . . 1.000
N N1 0.16696(14) 0.34798(12) 0.86559(10) 0.0324(4) Uani . . 1.000
N N41 0.46108(16) 0.11510(12) 0.24364(11) 0.0383(4) Uani . . 1.000
C C2 0.23613(17) 0.20902(15) 0.88611(13) 0.0337(4) Uani . . 1.000
C C3 0.18362(17) 0.16091(14) 0.80647(12) 0.0320(4) Uani . . 1.000
C C4 0.05789(16) 0.25761(14) 0.70081(12) 0.0289(4) Uani . . 1.000
C C5 -0.01214(17) 0.40136(14) 0.68153(13) 0.0316(4) Uani . . 1.000
C C6 0.04413(18) 0.44346(15) 0.76571(13) 0.0346(4) Uani . . 1.000
C C11 0.12505(16) 0.18753(13) 0.51267(12) 0.0283(4) Uani . . 1.000
C C21 0.28151(17) 0.20737(14) 0.51098(12) 0.0308(4) Uani . . 1.000
C C31 0.39116(17) 0.18636(14) 0.42196(12) 0.0319(4) Uani . . 1.000
C C41 0.34282(17) 0.14340(13) 0.33503(12) 0.0308(4) Uani . . 1.000
C C42 0.00262(17) 0.20617(16) 0.61020(13) 0.0363(5) Uani . . 1.000
C C51 0.18791(18) 0.12374(14) 0.33259(13) 0.0360(4) Uani . . 1.000
C C61 0.07906(17) 0.14782(14) 0.42063(13) 0.0342(4) Uani . . 1.000
O O2A 0.08063(12) 0.85096(11) 0.92983(10) 0.0424(3) Uani . . 1.000
O O11A 0.28861(12) 0.41609(10) 1.02623(9) 0.0375(3) Uani . . 1.000
O O12A 0.11745(14) 0.63753(11) 0.88914(10) 0.0477(4) Uani . . 1.000
O O51A 0.63063(13) 0.55882(12) 1.41523(10) 0.0484(4) Uani . . 1.000
O O52A 0.65275(13) 0.37091(12) 1.38388(11) 0.0512(4) Uani . . 1.000
N N5A 0.58706(15) 0.50136(14) 1.35463(11) 0.0362(4) Uani . . 1.000
C C1A 0.28307(16) 0.61579(14) 1.06572(12) 0.0282(4) Uani . . 1.000
C C2A 0.20276(17) 0.76553(14) 1.03229(13) 0.0318(4) Uani . . 1.000
C C3A 0.24883(18) 0.82552(15) 1.10787(13) 0.0363(4) Uani . . 1.000
C C4A 0.37383(17) 0.73914(15) 1.21296(13) 0.0346(5) Uani . . 1.000
C C5A 0.45327(16) 0.59222(14) 1.24384(12) 0.0303(4) Uani . . 1.000
C C6A 0.40963(16) 0.53007(14) 1.17166(12) 0.0279(4) Uani . . 1.000
C C11A 0.22703(17) 0.55144(15) 0.98847(13) 0.0316(4) Uani . . 1.000
H H1 0.213(2) 0.3733(19) 0.9259(18) 0.074(6) Uiso . . 1.000
H H2 0.32160 0.14400 0.95590 0.0400 Uiso calc R 1.000
H H3 0.23190 0.06350 0.82290 0.0380 Uiso calc R 1.000
H H5 -0.09690 0.46890 0.61180 0.0380 Uiso calc R 1.000
H H6 -0.00380 0.53970 0.75310 0.0420 Uiso calc R 1.000
H H21 0.31330 0.23530 0.57090 0.0370 Uiso calc R 1.000
H H31 0.49520 0.20090 0.42090 0.0380 Uiso calc R 1.000
H H51 0.15750 0.09490 0.27290 0.0430 Uiso calc R 1.000
H H61 -0.02710 0.13740 0.41850 0.0410 Uiso calc R 1.000
H H421 -0.10870 0.27540 0.56260 0.0440 Uiso calc R 1.000
H H422 -0.01130 0.11370 0.66220 0.0440 Uiso calc R 1.000
H H2A 0.078(3) 0.773(2) 0.9050(19) 0.091(7) Uiso . . 1.000
H H3A 0.19460 0.92380 1.08670 0.0440 Uiso calc R 1.000
H H4A 0.40530 0.77840 1.26320 0.0420 Uiso calc R 1.000
H H6A 0.46480 0.43160 1.19400 0.0340 Uiso calc R 1.000

loop_
_atom_type_symbol
_atom_type_description
_atom_type_scat_dispersion_real
_atom_type_scat_dispersion_imag
_atom_type_scat_source
C C 0.0033 0.0016 'International Tables Vol C Tables 4.2.6.8 and 6.1.1.4'
H H 0.0000 0.0000 'International Tables Vol C Tables 4.2.6.8 and 6.1.1.4'
N N 0.0061 0.0033 'International Tables Vol C Tables 4.2.6.8 and 6.1.1.4'
O O 0.0106 0.0060 'International Tables Vol C Tables 4.2.6.8 and 6.1.1.4'

loop_
_geom_angle_atom_site_label_1
_geom_angle_atom_site_label_2
_geom_angle_atom_site_label_3
_geom_angle_site_symmetry_1
_geom_angle_site_symmetry_2
_geom_angle_site_symmetry_3
_geom_angle
_geom_angle_publ_flag
C2A O2A H2A . . . 97.0(12) no
C2 N1 C6 . . . 120.47(13) no
O41 N41 C41 . . . 118.56(12) no
O42 N41 C41 . . . 118.07(13) no
O41 N41 O42 . . . 123.34(13) no
C6 N1 H1 . . . 123.7(12) no
C2 N1 H1 . . . 115.8(12) no
O52A N5A C5A . . . 118.88(13) no
O51A N5A O52A . . . 122.56(13) no
O51A N5A C5A . . . 118.56(14) no
N1 C2 C3 . . . 121.14(13) no
C2 C3 C4 . . . 119.88(14) no
C3 C4 C5 . . . 117.93(13) no
C5 C4 C42 . . . 121.87(12) no
C3 C4 C42 . . . 120.20(14) no
C4 C5 C6 . . . 119.72(13) no
N1 C6 C5 . . . 120.84(15) no
C21 C11 C61 . . . 118.29(13) no
C42 C11 C61 . . . 118.58(13) no
C21 C11 C42 . . . 123.13(12) no
C11 C21 C31 . . . 121.31(13) no
C21 C31 C41 . . . 118.51(14) no
N41 C41 C31 . . . 119.00(13) no
C31 C41 C51 . . . 122.04(13) no
N41 C41 C51 . . . 118.94(12) no
C4 C42 C11 . . . 114.93(12) no
C41 C51 C61 . . . 118.52(13) no
C11 C61 C51 . . . 121.28(14) no
N1 C2 H2 . . . 119.00 no
C3 C2 H2 . . . 119.00 no
C4 C3 H3 . . . 120.00 no
C2 C3 H3 . . . 120.00 no
C4 C5 H5 . . . 120.00 no
C6 C5 H5 . . . 120.00 no
N1 C6 H6 . . . 120.00 no
C5 C6 H6 . . . 120.00 no
C11 C21 H21 . . . 119.00 no
C31 C21 H21 . . . 119.00 no
C41 C31 H31 . . . 121.00 no
C21 C31 H31 . . . 121.00 no
C4 C42 H421 . . . 109.00 no
C4 C42 H422 . . . 109.00 no
C11 C42 H421 . . . 109.00 no
C11 C42 H422 . . . 109.00 no
H421 C42 H422 . . . 108.00 no
C61 C51 H51 . . . 121.00 no
C41 C51 H51 . . . 121.00 no
C11 C61 H61 . . . 119.00 no
C51 C61 H61 . . . 119.00 no
C2A C1A C11A . . . 119.62(12) no
C6A C1A C11A . . . 120.95(14) no
C2A C1A C6A . . . 119.41(13) no
O2A C2A C1A . . . 120.58(13) no
O2A C2A C3A . . . 119.38(14) no
C1A C2A C3A . . . 120.04(13) no
C2A C3A C4A . . . 119.91(15) no
C3A C4A C5A . . . 119.44(14) no
N5A C5A C6A . . . 118.90(14) no
C4A C5A C6A . . . 121.88(13) no
N5A C5A C4A . . . 119.22(13) no
C1A C6A C5A . . . 119.31(14) no
O11A C11A C1A . . . 118.90(12) no
O12A C11A C1A . . . 117.35(14) no
O11A C11A O12A . . . 123.74(14) no
C2A C3A H3A . . . 120.00 no
C4A C3A H3A . . . 120.00 no
C3A C4A H4A . . . 120.00 no
C5A C4A H4A . . . 120.00 no
C1A C6A H6A . . . 120.00 no
C5A C6A H6A . . . 120.00 no

loop_
_geom_bond_atom_site_label_1
_geom_bond_atom_site_label_2
_geom_bond_site_symmetry_1
_geom_bond_site_symmetry_2
_geom_bond_distance
_geom_bond_publ_flag
O41 N41 . . 1.2244(19) no
O42 N41 . . 1.2300(18) no
O2A C2A . . 1.3378(18) no
O11A C11A . . 1.256(2) no
O12A C11A . . 1.2613(18) no
O51A N5A . . 1.2331(19) no
O52A N5A . . 1.227(2) no
O2A H2A . . 1.00(2) no
N1 C6 . . 1.3366(18) no
N1 C2 . . 1.336(2) no
N41 C41 . . 1.4673(19) no
N1 H1 . . 0.97(2) no
N5A C5A . . 1.4536(18) no
C2 C3 . . 1.363(2) no
C3 C4 . . 1.3884(19) no
C4 C42 . . 1.506(2) no
C4 C5 . . 1.387(2) no
C5 C6 . . 1.372(2) no
C11 C61 . . 1.394(2) no
C11 C21 . . 1.388(2) no
C11 C42 . . 1.516(2) no
C21 C31 . . 1.383(2) no
C31 C41 . . 1.376(2) no
C41 C51 . . 1.379(2) no
C51 C61 . . 1.380(2) no
C2 H2 . . 0.9300 no
C3 H3 . . 0.9300 no
C5 H5 . . 0.9300 no
C6 H6 . . 0.9300 no
C21 H21 . . 0.9300 no
C31 H31 . . 0.9300 no
C42 H421 . . 0.9700 no
C42 H422 . . 0.9700 no
C51 H51 . . 0.9300 no
C61 H61 . . 0.9300 no
C1A C6A . . 1.3828(19) no
C1A C11A . . 1.494(2) no
C1A C2A . . 1.412(2) no
C2A C3A . . 1.402(2) no
C3A C4A . . 1.370(2) no
C4A C5A . . 1.390(2) no
C5A C6A . . 1.380(2) no
C3A H3A . . 0.9300 no
C4A H4A . . 0.9300 no
C6A H6A . . 0.9300 no

loop_
_geom_hbond_atom_site_label_D
_geom_hbond_atom_site_label_H
_geom_hbond_atom_site_label_A
_geom_hbond_site_symmetry_A
_geom_hbond_distance_DH
_geom_hbond_distance_HA
_geom_hbond_distance_DA
_geom_hbond_angle_DHA
_geom_hbond_publ_flag
N1 H1 O11A . 0.97(2) 1.612(19) 2.5804(16) 180(2) yes
N1 H1 O12A . 0.97(2) 2.55(2) 3.1464(18) 120.2(14) yes
O2A H2A O12A . 1.00(2) 1.48(2) 2.4623(17) 165(2) yes
C2 H2 O42 1_556 0.93 2.39 3.2153(17) 148.00 no
C6 H6 O12A . 0.93 2.59 3.185(2) 122 no
C21 H21 O51A 2_667 0.93 2.49 3.271(2) 142 no
C31 H31 O52A 1_554 0.93 2.49 3.322(2) 149 no
C42 H421 O52A 1_454 0.97 2.50 3.3828(19) 151 no

loop_
_geom_torsion_atom_site_label_1
_geom_torsion_atom_site_label_2
_geom_torsion_atom_site_label_3
_geom_torsion_atom_site_label_4
_geom_torsion_site_symmetry_1
_geom_torsion_site_symmetry_2
_geom_torsion_site_symmetry_3
_geom_torsion_site_symmetry_4
_geom_torsion
_geom_torsion_publ_flag
C6 N1 C2 C3 . . . . -0.1(2) no
C2 N1 C6 C5 . . . . -0.7(2) no
O41 N41 C41 C31 . . . . -7.89(19) no
O41 N41 C41 C51 . . . . 173.20(13) no
O42 N41 C41 C31 . . . . 170.27(13) no
O42 N41 C41 C51 . . . . -8.65(19) no
O52A N5A C5A C4A . . . . 177.68(13) no
O52A N5A C5A C6A . . . . -2.8(2) no
O51A N5A C5A C4A . . . . -2.7(2) no
O51A N5A C5A C6A . . . . 176.89(13) no
N1 C2 C3 C4 . . . . 1.0(2) no
C2 C3 C4 C42 . . . . 178.32(13) no
C2 C3 C4 C5 . . . . -1.0(2) no
C3 C4 C5 C6 . . . . 0.2(2) no
C42 C4 C5 C6 . . . . -179.08(13) no
C3 C4 C42 C11 . . . . -77.72(17) no
C5 C4 C42 C11 . . . . 101.54(17) no
C4 C5 C6 N1 . . . . 0.6(2) no
C61 C11 C21 C31 . . . . -1.0(2) no
C21 C11 C42 C4 . . . . 3.8(2) no
C61 C11 C42 C4 . . . . -176.59(13) no
C21 C11 C61 C51 . . . . 2.2(2) no
C42 C11 C21 C31 . . . . 178.66(14) no
C42 C11 C61 C51 . . . . -177.47(14) no
C11 C21 C31 C41 . . . . -0.7(2) no
C21 C31 C41 N41 . . . . -177.57(13) no
C21 C31 C41 C51 . . . . 1.3(2) no
C31 C41 C51 C61 . . . . -0.2(2) no
N41 C41 C51 C61 . . . . 178.73(13) no
C41 C51 C61 C11 . . . . -1.6(2) no
C6A C1A C2A O2A . . . . 179.64(13) no
C6A C1A C2A C3A . . . . -1.4(2) no
C11A C1A C2A O2A . . . . -2.0(2) no
C11A C1A C2A C3A . . . . 177.02(13) no
C2A C1A C6A C5A . . . . 0.9(2) no
C11A C1A C6A C5A . . . . -177.44(13) no
C2A C1A C11A O11A . . . . -173.72(13) no
C2A C1A C11A O12A . . . . 5.3(2) no
C6A C1A C11A O11A . . . . 4.6(2) no
C6A C1A C11A O12A . . . . -176.38(13) no
O2A C2A C3A C4A . . . . -179.94(14) no
C1A C2A C3A C4A . . . . 1.1(2) no
C2A C3A C4A C5A . . . . -0.3(2) no
C3A C4A C5A N5A . . . . 179.37(13) no
C3A C4A C5A C6A . . . . -0.2(2) no
N5A C5A C6A C1A . . . . -179.70(12) no
C4A C5A C6A C1A . . . . -0.2(2) no
